data_1558747
loop_
_publ_author_name
'Dwivedi, Bhupendra Kumar'
'Singh, Vishwa Deepak'
'Paitandi, Rajendra Prasad'
'Pandey, Daya Shankar'

_publ_section_title
;
 Controlling Aggregation and Excited-State Intramolecular Proton Transfer
 in BODIPYs by Incorporation of 2-(2-Hydroxyphenyl)quinazoline and
 Variation of Substituents
;
_journal_issue 28
_journal_name_full 'The Journal of Physical Chemistry C'
_journal_page_first 15523
_journal_page_last 15532
_journal_paper_doi 10.1021/acs.jpcc.0c03360
_journal_volume 124
_journal_year 2020
_chemical_formula_moiety 'C29 H17 B Br Cl F2 N4 O'
_chemical_formula_sum 'C29 H17 B Br Cl F2 N4 O'
_chemical_formula_weight 601.64
_space_group_crystal_system triclinic
_space_group_IT_number 2
_space_group_name_Hall '-P 1'
_space_group_name_H-M_alt 'P -1'
_atom_sites_solution_hydrogens geom
_audit_creation_method SHELXL-2016/6
_cell_angle_alpha 72.734(3)
_cell_angle_beta 81.142(3)
_cell_angle_gamma 85.188(3)
_cell_formula_units_Z 2
_cell_length_a 6.8135(7)
_cell_length_b 12.7688(13)
_cell_length_c 15.1104(16)
_cell_measurement_reflns_used 5978
_cell_measurement_temperature 293(2)
_cell_measurement_theta_max 24.09
_cell_measurement_theta_min 2.49
_cell_volume 1239.4(2)
_computing_cell_refinement 'Bruker SAINT'
_computing_data_collection 'Bruker APEX2'
_computing_data_reduction 'Bruker SAINT'
_computing_molecular_graphics 'ORTEP-3 for Windows (Farrugia, 2012)'
_computing_publication_material 'WinGX publication routines (Farrugia, 2012)'
_computing_structure_refinement 'SHELXL-2016/6 (Sheldrick, 2016)'
_computing_structure_solution 'SHELXS-2013 (Sheldrick, 2008)'
_diffrn_ambient_temperature 293(2)
_diffrn_measured_fraction_theta_full 0.992
_diffrn_measured_fraction_theta_max 0.992
_diffrn_measurement_device_type 'Bruker APEX-II CCD'
_diffrn_measurement_method '\f and \w scans'
_diffrn_radiation_type MoK\a
_diffrn_radiation_wavelength 0.71073
_diffrn_reflns_av_R_equivalents 0.1209
_diffrn_reflns_av_unetI/netI 0.0758
_diffrn_reflns_Laue_measured_fraction_full 0.992
_diffrn_reflns_Laue_measured_fraction_max 0.992
_diffrn_reflns_limit_h_max 7
_diffrn_reflns_limit_h_min -7
_diffrn_reflns_limit_k_max 14
_diffrn_reflns_limit_k_min -14
_diffrn_reflns_limit_l_max 17
_diffrn_reflns_limit_l_min -17
_diffrn_reflns_number 13510
_diffrn_reflns_point_group_measured_fraction_full 0.992
_diffrn_reflns_point_group_measured_fraction_max 0.992
_diffrn_reflns_theta_full 24.166
_diffrn_reflns_theta_max 24.166
_diffrn_reflns_theta_min 2.490
_exptl_absorpt_coefficient_mu 1.814
_exptl_absorpt_correction_type none
_exptl_crystal_colour Orange
_exptl_crystal_density_diffrn 1.612
_exptl_crystal_density_method 'not measured'
_exptl_crystal_description Needle
_exptl_crystal_F_000 604
_exptl_crystal_size_max 0
_exptl_crystal_size_mid 0
_exptl_crystal_size_min 0
_refine_diff_density_max 0.638
_refine_diff_density_min -0.748
_refine_diff_density_rms 0.096
_refine_ls_extinction_method none
_refine_ls_goodness_of_fit_ref 1.049
_refine_ls_hydrogen_treatment constr
_refine_ls_matrix_type full
_refine_ls_number_parameters 352
_refine_ls_number_reflns 3939
_refine_ls_number_restraints 0
_refine_ls_restrained_S_all 1.049
_refine_ls_R_factor_all 0.0655
_refine_ls_R_factor_gt 0.0475
_refine_ls_shift/su_max 0.000
_refine_ls_shift/su_mean 0.000
_refine_ls_structure_factor_coef Fsqd
_refine_ls_weighting_details 'w=1/[\s^2^(Fo^2^)+(0.0789P)^2^+0.3423P] where P=(Fo^2^+2Fc^2^)/3'
_refine_ls_weighting_scheme calc
_refine_ls_wR_factor_gt 0.1296
_refine_ls_wR_factor_ref 0.1425
_reflns_Friedel_coverage 0.000
_reflns_number_gt 3143
_reflns_number_total 3939
_reflns_threshold_expression 'I > 2\s(I)'
_cod_data_source_file jp0c03360_si_002.cif
_cod_data_source_block QB2
_cod_depositor_comments 'Adding full bibliography for 1558746--1558749.cif.'
_cod_database_code 1558747
_shelx_shelxl_version_number 2016/6
_shelx_space_group_comment
;
The symmetry employed for this shelxl refinement is uniquely defined
by the following loop, which should always be used as a source of
symmetry information in preference to the above space-group names.
They are only intended as comments.
;

loop_
_space_group_symop_operation_xyz
'x, y, z'
'-x, -y, -z'

loop_
_atom_site_label
_atom_site_type_symbol
_atom_site_fract_x
_atom_site_fract_y
_atom_site_fract_z
_atom_site_U_iso_or_equiv
_atom_site_adp_type
_atom_site_occupancy
_atom_site_site_symmetry_order
_atom_site_calc_flag
_atom_site_refinement_flags_posn
_atom_site_refinement_flags_adp
_atom_site_refinement_flags_occupancy
_atom_site_disorder_assembly
_atom_site_disorder_group
Br1 Br 0.35859(6) 0.04805(3) -0.15088(3) 0.0482(2) Uani 1 1 d . . . . .
Cl1 Cl 1.89082(16) 0.38950(10) -0.54292(8) 0.0544(3) Uani 1 1 d . . . . .
F1 F 0.7669(4) 0.4504(2) 0.18212(18) 0.0543(7) Uani 1 1 d . . . . .
F2 F 0.6034(4) 0.3172(2) 0.29504(16) 0.0654(8) Uani 1 1 d . . . . .
O1 O 0.9789(4) 0.3360(2) -0.11460(19) 0.0428(7) Uani 1 1 d . . . . .
H30 H 1.065142 0.348611 -0.160269 0.064 Uiso 1 1 calc R U . . .
N4 N 1.0569(5) 0.1934(2) -0.3383(2) 0.0329(7) Uani 1 1 d . . . . .
N1 N 0.8217(5) 0.2650(3) 0.1727(2) 0.0372(8) Uani 1 1 d . . . . .
N3 N 1.1601(5) 0.3256(3) -0.2742(2) 0.0342(7) Uani 1 1 d . . . . .
N2 N 0.5053(5) 0.3671(3) 0.1413(2) 0.0388(8) Uani 1 1 d . . . . .
C23 C 1.2147(5) 0.2079(3) -0.4023(2) 0.0309(8) Uani 1 1 d . . . . .
C26 C 1.3099(7) 0.1045(5) -0.6155(3) 0.0539(13) Uani 1 1 d . . . . .
H26 H 1.344765 0.130742 -0.679930 0.065 Uiso 1 1 calc R U . . .
C29 C 1.2075(6) 0.0246(3) -0.4247(3) 0.0412(10) Uani 1 1 d . . . . .
H29 H 1.173046 -0.002778 -0.360292 0.049 Uiso 1 1 calc R U . . .
C16 C 1.0378(6) 0.2530(3) -0.2759(2) 0.0316(8) Uani 1 1 d . . . . .
C7 C 0.3451(6) 0.3790(3) 0.0178(3) 0.0419(10) Uani 1 1 d . . . . .
H7 H 0.313825 0.371103 -0.037614 0.050 Uiso 1 1 calc R U . . .
C6 C 0.5157(5) 0.3353(3) 0.0603(2) 0.0331(9) Uani 1 1 d . . . . .
C15 C 0.5416(5) 0.1738(3) -0.0617(3) 0.0338(9) Uani 1 1 d . . . . .
H15 H 0.433311 0.155124 -0.015221 0.041 Uiso 1 1 calc R U . . .
C4 C 0.8261(6) 0.2344(3) 0.0913(2) 0.0339(9) Uani 1 1 d . . . . .
C11 C 0.8477(5) 0.2689(3) -0.1242(3) 0.0321(8) Uani 1 1 d . . . . .
C25 C 1.2853(6) 0.1760(4) -0.5613(3) 0.0424(10) Uani 1 1 d . . . . .
H25 H 1.301924 0.250710 -0.589340 0.051 Uiso 1 1 calc R U . . .
C28 C 1.2301(6) -0.0456(4) -0.4791(4) 0.0503(12) Uani 1 1 d . . . . .
H28 H 1.209654 -0.120067 -0.451696 0.060 Uiso 1 1 calc R U . . .
C24 C 1.2357(5) 0.1365(3) -0.4648(3) 0.0328(9) Uani 1 1 d . . . . .
C19 C 1.6376(6) 0.4300(3) -0.3992(3) 0.0432(10) Uani 1 1 d . . . . .
H19 H 1.730305 0.478845 -0.397934 0.052 Uiso 1 1 calc R U . . .
C12 C 0.8641(5) 0.2293(3) -0.2023(2) 0.0312(8) Uani 1 1 d . . . . .
C13 C 0.7160(6) 0.1643(3) -0.2092(3) 0.0339(9) Uani 1 1 d . . . . .
H13 H 0.724788 0.138342 -0.261167 0.041 Uiso 1 1 calc R U . . .
C21 C 1.5413(6) 0.2988(3) -0.4691(3) 0.0351(9) Uani 1 1 d . . . . .
H21 H 1.568600 0.260393 -0.513447 0.042 Uiso 1 1 calc R U . . .
C5 C 0.6770(5) 0.2711(3) 0.0345(2) 0.0317(9) Uani 1 1 d . . . . .
C10 C 0.6879(6) 0.2379(3) -0.0521(2) 0.0324(9) Uani 1 1 d . . . . .
C8 C 0.2341(7) 0.4353(4) 0.0735(3) 0.0518(12) Uani 1 1 d . . . . .
H8 H 0.112326 0.472137 0.063321 0.062 Uiso 1 1 calc R U . . .
C17 C 1.3279(5) 0.3416(3) -0.3390(3) 0.0326(9) Uani 1 1 d . . . . .
C3 C 0.9852(6) 0.1581(3) 0.0884(3) 0.0425(10) Uani 1 1 d . . . . .
H3 H 1.022922 0.123733 0.041750 0.051 Uiso 1 1 calc R U . . .
C18 C 1.4658(6) 0.4160(3) -0.3375(3) 0.0418(10) Uani 1 1 d . . . . .
H18 H 1.440675 0.456140 -0.294398 0.050 Uiso 1 1 calc R U . . .
C22 C 1.3628(5) 0.2830(3) -0.4066(2) 0.0306(8) Uani 1 1 d . . . . .
C20 C 1.6720(6) 0.3698(3) -0.4644(3) 0.0378(9) Uani 1 1 d . . . . .
C14 C 0.5574(6) 0.1383(3) -0.1399(3) 0.0342(9) Uani 1 1 d . . . . .
C27 C 1.2825(7) -0.0063(5) -0.5737(4) 0.0584(14) Uani 1 1 d . . . . .
H27 H 1.299957 -0.054395 -0.610163 0.070 Uiso 1 1 calc R U . . .
C9 C 0.3357(7) 0.4276(4) 0.1479(3) 0.0506(11) Uani 1 1 d . . . . .
H9 H 0.292659 0.459677 0.195665 0.061 Uiso 1 1 calc R U . . .
B1 B 0.6759(7) 0.3520(4) 0.2014(3) 0.0410(11) Uani 1 1 d . . . . .
C2 C 1.0756(7) 0.1429(4) 0.1667(3) 0.0523(12) Uani 1 1 d . . . . .
H2 H 1.184441 0.096063 0.183281 0.063 Uiso 1 1 calc R U . . .
C1 C 0.9732(7) 0.2111(3) 0.2165(3) 0.0476(11) Uani 1 1 d . . . . .
H1 H 1.005096 0.218260 0.272072 0.057 Uiso 1 1 calc R U . . .

loop_
_atom_site_aniso_label
_atom_site_aniso_U_11
_atom_site_aniso_U_22
_atom_site_aniso_U_33
_atom_site_aniso_U_23
_atom_site_aniso_U_13
_atom_site_aniso_U_12
Br1 0.0467(3) 0.0499(3) 0.0526(3) -0.0140(2) -0.0126(2) -0.0191(2)
Cl1 0.0368(6) 0.0605(7) 0.0604(7) -0.0147(5) 0.0093(5) -0.0105(5)
F1 0.0589(17) 0.0489(15) 0.0643(16) -0.0291(12) -0.0039(13) -0.0141(13)
F2 0.0746(19) 0.089(2) 0.0306(14) -0.0197(13) 0.0072(12) -0.0107(16)
O1 0.0422(16) 0.0520(17) 0.0411(16) -0.0252(13) 0.0068(13) -0.0205(13)
N4 0.0340(18) 0.0361(18) 0.0310(17) -0.0131(13) -0.0031(14) -0.0048(14)
N1 0.043(2) 0.0407(19) 0.0273(17) -0.0076(14) -0.0045(15) -0.0092(15)
N3 0.0358(18) 0.0354(18) 0.0348(18) -0.0169(14) 0.0018(14) -0.0079(15)
N2 0.0363(19) 0.048(2) 0.0345(18) -0.0188(15) 0.0058(14) -0.0082(16)
C23 0.031(2) 0.036(2) 0.0266(19) -0.0091(15) -0.0075(16) 0.0008(17)
C26 0.041(3) 0.091(4) 0.042(2) -0.039(3) -0.009(2) 0.007(3)
C29 0.033(2) 0.046(3) 0.052(3) -0.024(2) -0.0075(19) -0.0020(19)
C16 0.033(2) 0.032(2) 0.030(2) -0.0109(16) -0.0036(16) 0.0002(17)
C7 0.037(2) 0.042(2) 0.046(2) -0.0122(19) -0.0024(19) -0.0085(19)
C6 0.031(2) 0.037(2) 0.031(2) -0.0094(16) 0.0035(16) -0.0111(17)
C15 0.031(2) 0.037(2) 0.033(2) -0.0092(16) -0.0002(16) -0.0065(17)
C4 0.038(2) 0.035(2) 0.030(2) -0.0102(16) 0.0001(17) -0.0080(18)
C11 0.032(2) 0.032(2) 0.034(2) -0.0122(16) -0.0020(16) -0.0048(17)
C25 0.030(2) 0.060(3) 0.040(2) -0.020(2) -0.0037(18) 0.001(2)
C28 0.036(2) 0.047(3) 0.079(3) -0.035(2) -0.006(2) -0.005(2)
C24 0.026(2) 0.043(2) 0.035(2) -0.0195(17) -0.0039(16) 0.0013(17)
C19 0.042(2) 0.035(2) 0.054(3) -0.0134(19) -0.005(2) -0.0103(19)
C12 0.032(2) 0.033(2) 0.0286(19) -0.0095(15) -0.0027(16) -0.0015(17)
C13 0.039(2) 0.035(2) 0.031(2) -0.0126(16) -0.0083(17) -0.0025(17)
C21 0.037(2) 0.032(2) 0.036(2) -0.0118(16) -0.0012(17) -0.0029(18)
C5 0.034(2) 0.032(2) 0.0285(19) -0.0077(15) 0.0034(16) -0.0127(17)
C10 0.032(2) 0.036(2) 0.029(2) -0.0094(16) -0.0031(16) -0.0044(17)
C8 0.036(2) 0.052(3) 0.069(3) -0.021(2) -0.006(2) -0.001(2)
C17 0.031(2) 0.032(2) 0.034(2) -0.0079(16) -0.0058(17) -0.0002(16)
C3 0.042(3) 0.040(2) 0.047(2) -0.0151(19) -0.006(2) -0.005(2)
C18 0.043(2) 0.039(2) 0.048(2) -0.0202(19) 0.0010(19) -0.0081(19)
C22 0.031(2) 0.032(2) 0.0288(19) -0.0089(15) -0.0053(16) 0.0009(16)
C20 0.031(2) 0.039(2) 0.039(2) -0.0066(17) -0.0003(17) 0.0005(18)
C14 0.031(2) 0.039(2) 0.036(2) -0.0133(17) -0.0090(17) -0.0049(17)
C27 0.038(3) 0.083(4) 0.079(4) -0.060(3) -0.014(2) 0.007(2)
C9 0.044(3) 0.055(3) 0.055(3) -0.027(2) 0.008(2) -0.001(2)
B1 0.042(3) 0.050(3) 0.031(3) -0.016(2) 0.004(2) -0.005(2)
C2 0.054(3) 0.047(3) 0.055(3) -0.010(2) -0.019(2) 0.005(2)
C1 0.057(3) 0.050(3) 0.036(2) -0.0055(19) -0.018(2) -0.004(2)

loop_
_atom_type_symbol
_atom_type_description
_atom_type_scat_dispersion_real
_atom_type_scat_dispersion_imag
_atom_type_scat_source
C C 0.0033 0.0016 'International Tables Vol C Tables 4.2.6.8 and 6.1.1.4'
H H 0.0000 0.0000 'International Tables Vol C Tables 4.2.6.8 and 6.1.1.4'
N N 0.0061 0.0033 'International Tables Vol C Tables 4.2.6.8 and 6.1.1.4'
O O 0.0106 0.0060 'International Tables Vol C Tables 4.2.6.8 and 6.1.1.4'
F F 0.0171 0.0103 'International Tables Vol C Tables 4.2.6.8 and 6.1.1.4'
Cl Cl 0.1484 0.1585 'International Tables Vol C Tables 4.2.6.8 and 6.1.1.4'
Br Br -0.2901 2.4595 'International Tables Vol C Tables 4.2.6.8 and 6.1.1.4'
B B 0.0013 0.0007 'International Tables Vol C Tables 4.2.6.8 and 6.1.1.4'

loop_
_geom_angle_atom_site_label_1
_geom_angle_atom_site_label_2
_geom_angle_atom_site_label_3
_geom_angle
_geom_angle_site_symmetry_1
_geom_angle_site_symmetry_3
_geom_angle_publ_flag
C11 O1 H30 109.5 . . ?
C23 N4 C16 117.7(3) . . ?
C1 N1 C4 107.7(3) . . ?
C1 N1 B1 127.2(3) . . ?
C4 N1 B1 124.9(3) . . ?
C16 N3 C17 117.7(3) . . ?
C9 N2 C6 107.1(4) . . ?
C9 N2 B1 126.9(4) . . ?
C6 N2 B1 125.2(3) . . ?
N4 C23 C22 121.7(3) . . ?
N4 C23 C24 115.8(3) . . ?
C22 C23 C24 122.3(3) . . ?
C25 C26 C27 119.8(4) . . ?
C25 C26 H26 120.1 . . ?
C27 C26 H26 120.1 . . ?
C28 C29 C24 120.7(4) . . ?
C28 C29 H29 119.6 . . ?
C24 C29 H29 119.6 . . ?
N3 C16 N4 126.2(3) . . ?
N3 C16 C12 118.2(3) . . ?
N4 C16 C12 115.6(3) . . ?
C8 C7 C6 106.9(4) . . ?
C8 C7 H7 126.6 . . ?
C6 C7 H7 126.6 . . ?
N2 C6 C5 120.4(3) . . ?
N2 C6 C7 108.1(3) . . ?
C5 C6 C7 131.5(4) . . ?
C14 C15 C10 119.9(3) . . ?
C14 C15 H15 120.1 . . ?
C10 C15 H15 120.1 . . ?
N1 C4 C5 120.8(3) . . ?
N1 C4 C3 107.5(3) . . ?
C5 C4 C3 131.4(4) . . ?
O1 C11 C12 122.8(3) . . ?
O1 C11 C10 117.6(3) . . ?
C12 C11 C10 119.6(3) . . ?
C26 C25 C24 120.1(4) . . ?
C26 C25 H25 120.0 . . ?
C24 C25 H25 120.0 . . ?
C27 C28 C29 120.0(4) . . ?
C27 C28 H28 120.0 . . ?
C29 C28 H28 120.0 . . ?
C25 C24 C29 118.8(4) . . ?
C25 C24 C23 122.8(4) . . ?
C29 C24 C23 118.3(3) . . ?
C18 C19 C20 119.1(4) . . ?
C18 C19 H19 120.4 . . ?
C20 C19 H19 120.4 . . ?
C13 C12 C11 119.2(3) . . ?
C13 C12 C16 119.7(3) . . ?
C11 C12 C16 121.1(3) . . ?
C14 C13 C12 120.4(3) . . ?
C14 C13 H13 119.8 . . ?
C12 C13 H13 119.8 . . ?
C20 C21 C22 119.7(4) . . ?
C20 C21 H21 120.1 . . ?
C22 C21 H21 120.1 . . ?
C6 C5 C4 120.4(3) . . ?
C6 C5 C10 120.2(3) . . ?
C4 C5 C10 119.3(3) . . ?
C15 C10 C11 119.6(3) . . ?
C15 C10 C5 120.0(3) . . ?
C11 C10 C5 120.4(3) . . ?
C7 C8 C9 107.7(4) . . ?
C7 C8 H8 126.2 . . ?
C9 C8 H8 126.2 . . ?
N3 C17 C18 119.4(3) . . ?
N3 C17 C22 120.6(4) . . ?
C18 C17 C22 120.0(3) . . ?
C2 C3 C4 107.9(4) . . ?
C2 C3 H3 126.1 . . ?
C4 C3 H3 126.1 . . ?
C19 C18 C17 120.3(4) . . ?
C19 C18 H18 119.9 . . ?
C17 C18 H18 119.9 . . ?
C21 C22 C17 118.5(4) . . ?
C21 C22 C23 125.3(3) . . ?
C17 C22 C23 116.1(3) . . ?
C21 C20 C19 122.4(4) . . ?
C21 C20 Cl1 119.2(3) . . ?
C19 C20 Cl1 118.4(3) . . ?
C13 C14 C15 121.2(4) . . ?
C13 C14 Br1 119.4(3) . . ?
C15 C14 Br1 119.4(3) . . ?
C28 C27 C26 120.6(4) . . ?
C28 C27 H27 119.7 . . ?
C26 C27 H27 119.7 . . ?
N2 C9 C8 110.3(4) . . ?
N2 C9 H9 124.9 . . ?
C8 C9 H9 124.9 . . ?
F2 B1 F1 109.4(4) . . ?
F2 B1 N1 111.0(4) . . ?
F1 B1 N1 110.8(4) . . ?
F2 B1 N2 110.5(4) . . ?
F1 B1 N2 109.6(4) . . ?
N1 B1 N2 105.5(3) . . ?
C3 C2 C1 106.9(4) . . ?
C3 C2 H2 126.5 . . ?
C1 C2 H2 126.5 . . ?
N1 C1 C2 110.0(4) . . ?
N1 C1 H1 125.0 . . ?
C2 C1 H1 125.0 . . ?

loop_
_geom_bond_atom_site_label_1
_geom_bond_atom_site_label_2
_geom_bond_distance
_geom_bond_site_symmetry_2
_geom_bond_publ_flag
Br1 C14 1.906(4) . ?
Cl1 C20 1.742(4) . ?
F1 B1 1.380(6) . ?
F2 B1 1.375(5) . ?
O1 C11 1.341(5) . ?
O1 H30 0.8200 . ?
N4 C23 1.316(5) . ?
N4 C16 1.363(5) . ?
N1 C1 1.341(5) . ?
N1 C4 1.392(5) . ?
N1 B1 1.542(6) . ?
N3 C16 1.305(5) . ?
N3 C17 1.372(5) . ?
N2 C9 1.342(5) . ?
N2 C6 1.389(5) . ?
N2 B1 1.549(6) . ?
C23 C22 1.430(5) . ?
C23 C24 1.480(5) . ?
C26 C25 1.382(6) . ?
C26 C27 1.382(7) . ?
C26 H26 0.9300 . ?
C29 C28 1.371(6) . ?
C29 C24 1.394(6) . ?
C29 H29 0.9300 . ?
C16 C12 1.478(5) . ?
C7 C8 1.367(6) . ?
C7 C6 1.409(6) . ?
C7 H7 0.9300 . ?
C6 C5 1.393(5) . ?
C15 C14 1.374(5) . ?
C15 C10 1.392(5) . ?
C15 H15 0.9300 . ?
C4 C5 1.393(5) . ?
C4 C3 1.400(5) . ?
C11 C12 1.401(5) . ?
C11 C10 1.408(5) . ?
C25 C24 1.391(5) . ?
C25 H25 0.9300 . ?
C28 C27 1.367(7) . ?
C28 H28 0.9300 . ?
C19 C18 1.368(6) . ?
C19 C20 1.402(6) . ?
C19 H19 0.9300 . ?
C12 C13 1.394(5) . ?
C13 C14 1.371(5) . ?
C13 H13 0.9300 . ?
C21 C20 1.347(6) . ?
C21 C22 1.409(5) . ?
C21 H21 0.9300 . ?
C5 C10 1.480(5) . ?
C8 C9 1.383(6) . ?
C8 H8 0.9300 . ?
C17 C18 1.399(6) . ?
C17 C22 1.418(5) . ?
C3 C2 1.373(6) . ?
C3 H3 0.9300 . ?
C18 H18 0.9300 . ?
C27 H27 0.9300 . ?
C9 H9 0.9300 . ?
C2 C1 1.392(6) . ?
C2 H2 0.9300 . ?
C1 H1 0.9300 . ?

loop_
_geom_torsion_atom_site_label_1
_geom_torsion_atom_site_label_2
_geom_torsion_atom_site_label_3
_geom_torsion_atom_site_label_4
_geom_torsion
_geom_torsion_site_symmetry_1
_geom_torsion_site_symmetry_2
_geom_torsion_site_symmetry_3
_geom_torsion_site_symmetry_4
_geom_torsion_publ_flag
C16 N4 C23 C22 0.4(5) . . . . ?
C16 N4 C23 C24 176.3(3) . . . . ?
C17 N3 C16 N4 -2.4(6) . . . . ?
C17 N3 C16 C12 175.7(3) . . . . ?
C23 N4 C16 N3 1.4(5) . . . . ?
C23 N4 C16 C12 -176.7(3) . . . . ?
C9 N2 C6 C5 180.0(4) . . . . ?
B1 N2 C6 C5 9.6(6) . . . . ?
C9 N2 C6 C7 0.0(4) . . . . ?
B1 N2 C6 C7 -170.3(4) . . . . ?
C8 C7 C6 N2 -0.5(4) . . . . ?
C8 C7 C6 C5 179.6(4) . . . . ?
C1 N1 C4 C5 175.2(3) . . . . ?
B1 N1 C4 C5 -8.9(6) . . . . ?
C1 N1 C4 C3 1.0(4) . . . . ?
B1 N1 C4 C3 176.9(4) . . . . ?
C27 C26 C25 C24 0.9(6) . . . . ?
C24 C29 C28 C27 0.6(6) . . . . ?
C26 C25 C24 C29 -1.4(6) . . . . ?
C26 C25 C24 C23 177.6(4) . . . . ?
C28 C29 C24 C25 0.6(6) . . . . ?
C28 C29 C24 C23 -178.4(4) . . . . ?
N4 C23 C24 C25 134.3(4) . . . . ?
C22 C23 C24 C25 -49.7(5) . . . . ?
N4 C23 C24 C29 -46.7(5) . . . . ?
C22 C23 C24 C29 129.2(4) . . . . ?
O1 C11 C12 C13 -176.8(3) . . . . ?
C10 C11 C12 C13 3.2(5) . . . . ?
O1 C11 C12 C16 4.7(5) . . . . ?
C10 C11 C12 C16 -175.2(3) . . . . ?
N3 C16 C12 C13 171.0(3) . . . . ?
N4 C16 C12 C13 -10.7(5) . . . . ?
N3 C16 C12 C11 -10.6(5) . . . . ?
N4 C16 C12 C11 167.7(3) . . . . ?
C11 C12 C13 C14 -0.8(5) . . . . ?
C16 C12 C13 C14 177.7(3) . . . . ?
N2 C6 C5 C4 2.5(5) . . . . ?
C7 C6 C5 C4 -177.6(4) . . . . ?
N2 C6 C5 C10 -179.7(3) . . . . ?
C7 C6 C5 C10 0.2(6) . . . . ?
N1 C4 C5 C6 -2.9(5) . . . . ?
C3 C4 C5 C6 169.8(4) . . . . ?
N1 C4 C5 C10 179.3(3) . . . . ?
C3 C4 C5 C10 -8.1(6) . . . . ?
C14 C15 C10 C11 2.2(5) . . . . ?
C14 C15 C10 C5 -176.6(3) . . . . ?
O1 C11 C10 C15 176.1(3) . . . . ?
C12 C11 C10 C15 -3.9(5) . . . . ?
O1 C11 C10 C5 -5.1(5) . . . . ?
C12 C11 C10 C5 174.8(3) . . . . ?
C6 C5 C10 C15 -61.3(5) . . . . ?
C4 C5 C10 C15 116.5(4) . . . . ?
C6 C5 C10 C11 119.9(4) . . . . ?
C4 C5 C10 C11 -62.2(5) . . . . ?
C6 C7 C8 C9 0.8(5) . . . . ?
C16 N3 C17 C18 -177.9(3) . . . . ?
C16 N3 C17 C22 1.7(5) . . . . ?
N1 C4 C3 C2 -0.1(5) . . . . ?
C5 C4 C3 C2 -173.4(4) . . . . ?
C20 C19 C18 C17 0.7(6) . . . . ?
N3 C17 C18 C19 177.5(4) . . . . ?
C22 C17 C18 C19 -2.1(6) . . . . ?
C20 C21 C22 C17 -1.1(5) . . . . ?
C20 C21 C22 C23 -178.0(4) . . . . ?
N3 C17 C22 C21 -177.4(3) . . . . ?
C18 C17 C22 C21 2.2(5) . . . . ?
N3 C17 C22 C23 -0.2(5) . . . . ?
C18 C17 C22 C23 179.4(3) . . . . ?
N4 C23 C22 C21 176.1(3) . . . . ?
C24 C23 C22 C21 0.4(6) . . . . ?
N4 C23 C22 C17 -0.9(5) . . . . ?
C24 C23 C22 C17 -176.5(3) . . . . ?
C22 C21 C20 C19 -0.3(6) . . . . ?
C22 C21 C20 Cl1 -179.3(3) . . . . ?
C18 C19 C20 C21 0.5(6) . . . . ?
C18 C19 C20 Cl1 179.5(3) . . . . ?
C12 C13 C14 C15 -1.0(6) . . . . ?
C12 C13 C14 Br1 -179.4(3) . . . . ?
C10 C15 C14 C13 0.3(6) . . . . ?
C10 C15 C14 Br1 178.7(3) . . . . ?
C29 C28 C27 C26 -1.1(7) . . . . ?
C25 C26 C27 C28 0.4(7) . . . . ?
C6 N2 C9 C8 0.5(5) . . . . ?
B1 N2 C9 C8 170.6(4) . . . . ?
C7 C8 C9 N2 -0.8(5) . . . . ?
C1 N1 B1 F2 -47.7(6) . . . . ?
C4 N1 B1 F2 137.1(4) . . . . ?
C1 N1 B1 F1 74.1(5) . . . . ?
C4 N1 B1 F1 -101.1(4) . . . . ?
C1 N1 B1 N2 -167.4(4) . . . . ?
C4 N1 B1 N2 17.4(5) . . . . ?
C9 N2 B1 F2 53.6(6) . . . . ?
C6 N2 B1 F2 -137.9(4) . . . . ?
C9 N2 B1 F1 -67.0(5) . . . . ?
C6 N2 B1 F1 101.5(4) . . . . ?
C9 N2 B1 N1 173.7(4) . . . . ?
C6 N2 B1 N1 -17.9(5) . . . . ?
C4 C3 C2 C1 -0.8(5) . . . . ?
C4 N1 C1 C2 -1.5(5) . . . . ?
B1 N1 C1 C2 -177.3(4) . . . . ?
C3 C2 C1 N1 1.4(5) . . . . ?
